data_7118279
loop_
_publ_author_name
'Eckshtain-Levi, Meital'
'Lavi, Ronit'
'Yufit, Dmitry S.'
'Daniel, Bareket'
'Green, Omer'
'Fleker, Ohad'
'Richman, Michal'
'Rahimipour, Shai'
'Gruzman, Arie'
'Benisvy, Laurent'

_publ_section_title
;
 A versatile water-soluble chelating and radical scavenging platform.
;
_journal_issue 11
_journal_name_full 'Chemical communications (Cambridge, England)'
_journal_page_first 2350
_journal_page_last 2353
_journal_paper_doi 10.1039/c5cc08198j
_journal_volume 52
_journal_year 2016
_chemical_formula_moiety 'C16 H24 N2 O5'
_chemical_formula_sum 'C16 H24 N2 O5'
_chemical_formula_weight 324.37
_chemical_name_systematic
;
5-(tert-butyl)-N,N-bis(2-hydroxyethyl)-2-hydroxyisophtalamide
;
_space_group_IT_number 14
_symmetry_cell_setting monoclinic
_symmetry_space_group_name_Hall '-P 2yn'
_symmetry_space_group_name_H-M 'P 1 21/n 1'
_atom_sites_solution_hydrogens geom
_atom_sites_solution_primary direct
_atom_sites_solution_secondary difmap
_audit_creation_method SHELXL-97
_audit_update_record
;
2011-06-10 deposited with the CCDC.
2015-12-21 downloaded from the CCDC.
;
_cell_angle_alpha 90.00
_cell_angle_beta 90.6230(10)
_cell_angle_gamma 90.00
_cell_formula_units_Z 4
_cell_length_a 6.9693(2)
_cell_length_b 12.1404(3)
_cell_length_c 19.3065(5)
_cell_measurement_reflns_used 5818
_cell_measurement_temperature 120
_cell_measurement_theta_max 31.371
_cell_measurement_theta_min 2.696
_cell_volume 1633.43(7)
_computing_cell_refinement 'SAINT v6.45A (Bruker, 2003)'
_computing_data_collection 'SMART v5.625 (Bruker, 2001)'
_computing_data_reduction 'SAINT v6.45A (Bruker, 2003)'
_computing_molecular_graphics
;
OLEX2: a complete structure solution, refinement and analysis program.
Dolomanov et al., J. Appl. Cryst. (2009). 42, 339-341
;
_computing_publication_material
;
OLEX2: a complete structure solution, refinement and analysis program.
Dolomanov et al., J. Appl. Cryst. (2009). 42, 339-341
;
_computing_structure_refinement 'SHELXL-97 (Sheldrick, 1997)'
_computing_structure_solution 'SHELXS-97 (Sheldrick, 1990)/Bruker'
_diffrn_ambient_temperature 120
_diffrn_detector 'CCD area detector'
_diffrn_detector_area_resol_mean 5.6
_diffrn_detector_type 'Bruker SMART CCD 6000 area detector'
_diffrn_measured_fraction_theta_full 0.997
_diffrn_measured_fraction_theta_max 0.997
_diffrn_measurement_device 'three-circle diffractometer'
_diffrn_measurement_device_type 'CCD area detector'
_diffrn_measurement_method \w-scans
_diffrn_radiation_monochromator Parallel,graphite
_diffrn_radiation_probe x-ray
_diffrn_radiation_source 'fine-focus sealed tube'
_diffrn_radiation_type 'MO K\a'
_diffrn_radiation_wavelength 0.71073
_diffrn_radiation_xray_symbol K-L~3~
_diffrn_reflns_av_R_equivalents 0.0238
_diffrn_reflns_av_sigmaI/netI 0.0197
_diffrn_reflns_limit_h_max 9
_diffrn_reflns_limit_h_min -9
_diffrn_reflns_limit_k_max 16
_diffrn_reflns_limit_k_min -16
_diffrn_reflns_limit_l_max 25
_diffrn_reflns_limit_l_min -25
_diffrn_reflns_number 17655
_diffrn_reflns_theta_full 28.50
_diffrn_reflns_theta_max 28.50
_diffrn_reflns_theta_min 1.98
_diffrn_source 'sealed X-ray tube'
_diffrn_source_current 5.0
_diffrn_source_power 0.1
_diffrn_source_target Mo
_diffrn_source_voltage 20.0
_exptl_absorpt_coefficient_mu 0.098
_exptl_absorpt_correction_T_max 1.0
_exptl_absorpt_correction_T_min 0.4892
_exptl_absorpt_correction_type multi-scan
_exptl_absorpt_process_details
;
SADABS-2006/1 (Bruker,2006) was used for absorption correction.
R(int) was 0.0329 before and 0.0197 after correction.
The Ratio of minimum to maximum transmission is 0.4892.
The \l/2 correction factor is 0.0015
;
_exptl_crystal_colour less
_exptl_crystal_colour_lustre dull
_exptl_crystal_colour_modifier light
_exptl_crystal_colour_primary colourless
_exptl_crystal_density_diffrn 1.319
_exptl_crystal_density_meas 0.0
_exptl_crystal_density_method 'not measured'
_exptl_crystal_description prism
_exptl_crystal_F_000 696
_exptl_crystal_size_max 0.48
_exptl_crystal_size_mid 0.16
_exptl_crystal_size_min 0.16
_refine_diff_density_max 0.700
_refine_diff_density_min -0.325
_refine_diff_density_rms 0.064
_refine_ls_extinction_method none
_refine_ls_goodness_of_fit_ref 1.070
_refine_ls_hydrogen_treatment mixed
_refine_ls_matrix_type full
_refine_ls_number_parameters 267
_refine_ls_number_reflns 4133
_refine_ls_number_restraints 0
_refine_ls_restrained_S_all 1.070
_refine_ls_R_factor_all 0.0811
_refine_ls_R_factor_gt 0.0661
_refine_ls_shift/su_max 0.000
_refine_ls_shift/su_mean 0.000
_refine_ls_structure_factor_coef Fsqd
_refine_ls_weighting_details
;
calc w=1/[\s^2^(Fo^2^)+(0.1100P)^2^+0.8000P] where P=(Fo^2^+2Fc^2^)/3
;
_refine_ls_weighting_scheme calc
_refine_ls_wR_factor_gt 0.1856
_refine_ls_wR_factor_ref 0.2006
_reflns_number_gt 3226
_reflns_number_total 4133
_reflns_threshold_expression >2sigma(I)
_cod_data_source_file c5cc08198j2.cif
_cod_data_source_block 1OH_DBL1_SAD
_cod_depositor_comments
;
The following automatic conversions were performed:

'_symmetry_cell_setting' value 'Monoclinic' changed to 'monoclinic'
according to
/usr/data/users/saulius/crontab/automatic-downloads/rss-feeds/RSC/lib/dictionaries/cif_core.dic
dictionary named 'cif_core.dic' version 2.4.2 from 2011-04-26.

'_diffrn_source_target' value 'MO' changed to 'Mo' according to
/usr/data/users/saulius/crontab/automatic-downloads/rss-feeds/RSC/lib/dictionaries/cif_core.dic
dictionary named 'cif_core.dic' version 2.4.2 from 2011-04-26.

Automatic conversion script
Id: cif_fix_values 4268 2015-11-12 08:31:59Z antanas 

 Adding full bibliography for 7118279--7118281.cif.
;
_cod_database_code 7118279

loop_
_symmetry_equiv_pos_as_xyz
'x, y, z'
'-x+1/2, y+1/2, -z+1/2'
'-x, -y, -z'
'x-1/2, -y-1/2, z-1/2'

loop_
_atom_site_label
_atom_site_type_symbol
_atom_site_fract_x
_atom_site_fract_y
_atom_site_fract_z
_atom_site_U_iso_or_equiv
_atom_site_adp_type
_atom_site_occupancy
_atom_site_symmetry_multiplicity
_atom_site_calc_flag
_atom_site_refinement_flags
_atom_site_disorder_assembly
_atom_site_disorder_group
O1 O 0.24710(18) 0.65319(10) 0.47713(8) 0.0388(3) Uani 1 1 d . . .
O2 O 0.1929(2) 0.61732(12) 0.35361(8) 0.0443(4) Uani 1 1 d . . .
O3 O 0.4400(2) 0.50329(14) 0.20754(8) 0.0479(4) Uani 1 1 d . . .
H3 H 0.4832 0.4851 0.2467 0.072 Uiso 1 1 calc R . .
O4 O 0.3677(2) 0.52992(15) 0.67376(8) 0.0524(4) Uani 1 1 d . . .
O5A O 0.0146(8) 0.7915(6) 0.6884(3) 0.0367(14) Uiso 0.30 1 d P A 2
H5A H -0.0541 0.8452 0.7000 0.055 Uiso 0.30 1 calc PR A 2
O5 O -0.0043(4) 0.7703(2) 0.70010(15) 0.0436(8) Uiso 0.70 1 d P B 1
H5 H -0.0371 0.8368 0.7016 0.065 Uiso 0.70 1 calc PR B 1
N1 N 0.1369(2) 0.44739(15) 0.31224(8) 0.0380(4) Uani 1 1 d . . .
N2 N 0.2960(3) 0.68281(16) 0.61147(11) 0.0469(5) Uani 1 1 d . . .
C1 C 0.2465(2) 0.54363(14) 0.48916(9) 0.0300(4) Uani 1 1 d . . .
C2 C 0.2796(2) 0.50251(14) 0.55649(9) 0.0301(4) Uani 1 1 d . . .
C3 C 0.2798(2) 0.38883(15) 0.56687(9) 0.0294(4) Uani 1 1 d . . .
C4 C 0.2483(2) 0.31302(14) 0.51347(8) 0.0272(3) Uani 1 1 d . . .
C5 C 0.2161(2) 0.35569(14) 0.44773(9) 0.0277(3) Uani 1 1 d . . .
C6 C 0.2143(2) 0.46920(14) 0.43433(9) 0.0282(3) Uani 1 1 d . . .
C7 C 0.1808(2) 0.51565(15) 0.36375(10) 0.0336(4) Uani 1 1 d . . .
C8 C 0.1066(3) 0.4855(2) 0.24111(11) 0.0478(5) Uani 1 1 d . . .
C9 C 0.2634(3) 0.4473(2) 0.19456(11) 0.0473(5) Uani 1 1 d . . .
C10 C 0.3189(2) 0.57319(17) 0.61821(10) 0.0376(4) Uani 1 1 d . . .
C11 C 0.3336(4) 0.7648(2) 0.66360(15) 0.0325(5) Uiso 0.70 1 d P B 1
H11B H 0.3287 0.8388 0.6420 0.039 Uiso 0.70 1 calc PR B 1
H11A H 0.4644 0.7538 0.6828 0.039 Uiso 0.70 1 calc PR B 1
C11A C 0.3446(12) 0.7338(7) 0.6872(5) 0.0492(17) Uiso 0.30 1 d P A 2
H11D H 0.3127 0.6809 0.7243 0.059 Uiso 0.30 1 calc PR A 2
H11C H 0.4819 0.7539 0.6913 0.059 Uiso 0.30 1 calc PR A 2
C12 C 0.1880(4) 0.7598(2) 0.72275(12) 0.0318(5) Uani 0.70 1 d P B 1
H12B H 0.2032 0.6888 0.7474 0.038 Uiso 0.70 1 calc PR B 1
H12A H 0.2171 0.8195 0.7562 0.038 Uiso 0.70 1 calc PR B 1
C12A C 0.2288(18) 0.8263(11) 0.6902(7) 0.085(3) Uiso 0.30 1 d P A 2
H12D H 0.2559 0.8752 0.6504 0.102 Uiso 0.30 1 calc PR A 2
H12C H 0.2567 0.8676 0.7334 0.102 Uiso 0.30 1 calc PR A 2
C13 C 0.2490(2) 0.18911(15) 0.52813(9) 0.0317(4) Uani 1 1 d . B .
C14 C 0.2325(5) 0.1182(2) 0.46358(15) 0.0440(7) Uani 0.70 1 d P B 1
H14A H 0.1120 0.1351 0.4392 0.066 Uiso 0.70 1 calc PR B 1
H14B H 0.2340 0.0403 0.4768 0.066 Uiso 0.70 1 calc PR B 1
H14C H 0.3409 0.1335 0.4331 0.066 Uiso 0.70 1 calc PR B 1
C14A C 0.0593(11) 0.1408(6) 0.5023(4) 0.0468(15) Uiso 0.30 1 d P B 2
H14F H -0.0474 0.1800 0.5239 0.070 Uiso 0.30 1 calc PR B 2
H14D H 0.0533 0.0625 0.5144 0.070 Uiso 0.30 1 calc PR B 2
H14E H 0.0501 0.1490 0.4518 0.070 Uiso 0.30 1 calc PR B 2
C15 C 0.0812(4) 0.1588(2) 0.57656(16) 0.0416(6) Uani 0.70 1 d P B 1
H15C H 0.0879 0.2044 0.6184 0.062 Uiso 0.70 1 calc PR B 1
H15A H 0.0906 0.0809 0.5894 0.062 Uiso 0.70 1 calc PR B 1
H15B H -0.0412 0.1719 0.5525 0.062 Uiso 0.70 1 calc PR B 1
C15A C 0.2723(15) 0.1642(9) 0.6025(5) 0.069(2) Uiso 0.30 1 d P B 2
H15F H 0.3934 0.1956 0.6196 0.104 Uiso 0.30 1 calc PR B 2
H15E H 0.2736 0.0842 0.6092 0.104 Uiso 0.30 1 calc PR B 2
H15D H 0.1653 0.1963 0.6281 0.104 Uiso 0.30 1 calc PR B 2
C16 C 0.4357(4) 0.1545(2) 0.56706(17) 0.0437(7) Uani 0.70 1 d P B 1
H16A H 0.5468 0.1703 0.5380 0.066 Uiso 0.70 1 calc PR B 1
H16C H 0.4311 0.0755 0.5773 0.066 Uiso 0.70 1 calc PR B 1
H16B H 0.4469 0.1960 0.6105 0.066 Uiso 0.70 1 calc PR B 1
C16A C 0.4105(13) 0.1409(8) 0.4862(5) 0.061(2) Uiso 0.30 1 d P B 2
H16D H 0.3973 0.1645 0.4379 0.092 Uiso 0.30 1 calc PR B 2
H16F H 0.4053 0.0603 0.4886 0.092 Uiso 0.30 1 calc PR B 2
H16E H 0.5338 0.1666 0.5051 0.092 Uiso 0.30 1 calc PR B 2
H1 H 0.235(6) 0.649(4) 0.418(2) 0.115(14) Uiso 1 1 d . . .
H1A H 0.123(4) 0.380(2) 0.3192(13) 0.047(7) Uiso 1 1 d . . .
H2 H 0.268(6) 0.712(4) 0.556(2) 0.118(14) Uiso 1 1 d . . .
H3A H 0.301(3) 0.3641(18) 0.6141(12) 0.033(5) Uiso 1 1 d . . .
H5B H 0.191(3) 0.3032(18) 0.4101(11) 0.033(5) Uiso 1 1 d . . .
H8A H -0.014(4) 0.459(2) 0.2268(13) 0.050(7) Uiso 1 1 d . . .
H8B H 0.106(4) 0.563(3) 0.2410(16) 0.066(8) Uiso 1 1 d . . .
H9A H 0.287(3) 0.3701(17) 0.1979(10) 0.024(5) Uiso 1 1 d . . .
H9B H 0.228(3) 0.464(2) 0.1449(13) 0.045(6) Uiso 1 1 d . . .

loop_
_atom_site_aniso_label
_atom_site_aniso_U_11
_atom_site_aniso_U_22
_atom_site_aniso_U_33
_atom_site_aniso_U_23
_atom_site_aniso_U_13
_atom_site_aniso_U_12
O1 0.0326(7) 0.0275(6) 0.0562(9) -0.0012(6) 0.0040(6) -0.0013(5)
O2 0.0462(8) 0.0356(7) 0.0512(8) 0.0131(6) 0.0054(6) 0.0011(6)
O3 0.0493(9) 0.0565(9) 0.0377(7) -0.0005(6) -0.0029(6) -0.0042(7)
O4 0.0412(8) 0.0688(11) 0.0469(8) -0.0225(7) -0.0130(6) 0.0112(7)
N1 0.0379(8) 0.0417(9) 0.0343(8) 0.0106(7) -0.0040(6) 0.0026(7)
N2 0.0382(9) 0.0441(9) 0.0587(11) -0.0220(8) 0.0098(8) -0.0080(7)
C1 0.0171(7) 0.0300(8) 0.0429(9) -0.0013(7) 0.0049(6) -0.0004(6)
C2 0.0172(7) 0.0360(9) 0.0372(8) -0.0072(7) 0.0024(6) -0.0006(6)
C3 0.0205(7) 0.0378(9) 0.0300(8) -0.0010(7) 0.0012(6) 0.0000(6)
C4 0.0214(7) 0.0303(8) 0.0297(8) 0.0008(6) -0.0006(5) 0.0003(6)
C5 0.0215(7) 0.0304(8) 0.0310(8) -0.0007(6) 0.0014(6) 0.0000(6)
C6 0.0187(7) 0.0317(8) 0.0344(8) 0.0034(6) 0.0035(6) 0.0012(6)
C7 0.0235(7) 0.0376(9) 0.0397(9) 0.0091(7) 0.0035(6) 0.0020(6)
C8 0.0444(11) 0.0605(14) 0.0384(10) 0.0170(9) -0.0092(8) 0.0011(10)
C9 0.0534(12) 0.0552(13) 0.0331(10) 0.0029(9) -0.0062(8) -0.0041(10)
C10 0.0200(7) 0.0482(11) 0.0446(10) -0.0148(8) 0.0004(7) -0.0003(7)
C12 0.0350(12) 0.0352(12) 0.0251(10) -0.0062(9) -0.0011(9) 0.0021(10)
C13 0.0294(8) 0.0311(8) 0.0346(8) 0.0030(7) -0.0027(6) 0.0003(6)
C14 0.069(2) 0.0292(12) 0.0341(13) 0.0006(10) -0.0025(12) 0.0034(12)
C15 0.0394(14) 0.0334(13) 0.0522(16) 0.0069(12) 0.0110(12) -0.0016(11)
C16 0.0377(14) 0.0346(13) 0.0586(17) 0.0109(12) -0.0133(12) 0.0016(11)

loop_
_atom_type_symbol
_atom_type_description
_atom_type_scat_dispersion_real
_atom_type_scat_dispersion_imag
_atom_type_scat_source
H H 0.0000 0.0000 'International Tables Vol C Tables 4.2.6.8 and 6.1.1.4'
N N 0.0061 0.0033 'International Tables Vol C Tables 4.2.6.8 and 6.1.1.4'
C C 0.0033 0.0016 'International Tables Vol C Tables 4.2.6.8 and 6.1.1.4'
O O 0.0106 0.0060 'International Tables Vol C Tables 4.2.6.8 and 6.1.1.4'

loop_
_geom_angle_atom_site_label_1
_geom_angle_atom_site_label_2
_geom_angle_atom_site_label_3
_geom_angle
O1 C1 C2 120.45(16)
O1 C1 C6 120.25(16)
O2 C7 N1 120.89(17)
O2 C7 C6 120.35(18)
O3 C9 C8 112.43(19)
O3 C9 H9A 108.2(12)
O3 C9 H9B 105.7(14)
O4 C10 N2 122.29(18)
O4 C10 C2 119.61(18)
O5A C12A H12D 109.7
O5A C12A H12C 109.7
O5 C12 C11 113.5(2)
O5 C12 H12B 108.9
O5 C12 H12A 108.9
N1 C7 C6 118.76(16)
N1 C8 C9 111.53(18)
N1 C8 H8A 106.7(16)
N1 C8 H8B 108.6(19)
N2 C10 C2 118.09(18)
N2 C11 H11B 109.2
N2 C11 H11A 109.2
N2 C11 C12 112.1(2)
N2 C11A H11D 111.1
N2 C11A H11C 111.1
C1 O1 H1 97(2)
C1 C2 C10 124.06(16)
C1 C6 C7 117.81(16)
C2 C3 C4 123.08(16)
C2 C3 H3A 116.2(13)
C3 C2 C1 118.88(15)
C3 C2 C10 117.05(16)
C3 C4 C13 120.70(15)
C4 C3 H3A 120.7(13)
C4 C5 C6 122.47(15)
C4 C5 H5B 117.5(13)
C4 C13 C15 110.12(16)
C4 C13 C16 110.88(16)
C5 C4 C3 116.86(16)
C5 C4 C13 122.44(15)
C5 C6 C1 119.41(15)
C5 C6 C7 122.77(16)
C6 C1 C2 119.30(16)
C6 C5 H5B 120.1(13)
C7 O2 H1 98.7(19)
C7 N1 C8 122.42(19)
C7 N1 H1A 121.2(18)
C8 N1 H1A 116.4(18)
C8 C9 H9A 112.8(12)
C8 C9 H9B 109.8(14)
C9 O3 H3 109.5
C9 C8 H8A 112.1(16)
C9 C8 H8B 108.1(19)
C10 N2 C11 126.6(2)
C10 N2 C11A 105.5(4)
C10 N2 H2 114(2)
C11 N2 C11A 21.4(3)
C11 N2 H2 118(2)
C11 C12 H12B 108.9
C11 C12 H12A 108.9
H11B C11 H11A 107.9
C11A N2 H2 140(2)
C11A C12A O5A 109.8(10)
C11A C12A H12D 109.7
C11A C12A H12C 109.7
H11D C11A H11C 109.0
C12 C11 H11B 109.2
C12 C11 H11A 109.2
H12B C12 H12A 107.7
C12A O5A H5A 109.5
C12A C11A N2 103.4(8)
C12A C11A H11D 111.1
C12A C11A H11C 111.1
H12D C12A H12C 108.2
C13 C14 H14A 109.5
C13 C14 H14B 109.5
C13 C14 H14C 109.5
C13 C14A H14F 109.5
C13 C14A H14D 109.5
C13 C14A H14E 109.5
C13 C15 H15C 109.5
C13 C15 H15A 109.5
C13 C15 H15B 109.5
C13 C15A H15F 109.5
C13 C15A H15E 109.5
C13 C15A H15D 109.5
C13 C16 H16A 109.5
C13 C16 H16C 109.5
C13 C16 H16B 109.5
C13 C16A H16D 109.5
C13 C16A H16F 109.5
C13 C16A H16E 109.5
C14 C13 C4 113.91(16)
C14 C13 C14A 57.0(3)
C14 C13 C15 108.0(2)
C14 C13 C16 107.4(2)
C14A C13 C4 108.4(3)
C14A C13 C15 56.6(3)
C14A C13 C16 140.6(3)
H14F C14A H14D 109.5
H14F C14A H14E 109.5
H14D C14A H14E 109.5
C15 C13 C16 106.1(2)
C15A C13 C4 112.4(4)
C15A C13 C14 133.6(5)
C15A C13 C14A 109.0(5)
C15A C13 C15 55.9(4)
C15A C13 C16 52.5(4)
C15A C13 C16A 111.5(6)
H15F C15A H15E 109.5
H15F C15A H15D 109.5
H15E C15A H15D 109.5
C16A C13 C4 106.4(4)
C16A C13 C14 52.5(4)
C16A C13 C14A 108.9(5)
C16A C13 C15 143.4(4)
C16A C13 C16 61.9(4)
H16D C16A H16F 109.5
H16D C16A H16E 109.5
H16F C16A H16E 109.5
H8A C8 H8B 110(2)
H9A C9 H9B 107.5(18)

loop_
_geom_bond_atom_site_label_1
_geom_bond_atom_site_label_2
_geom_bond_distance
O1 C1 1.350(2)
O1 H1 1.15(5)
O2 C7 1.253(2)
O2 H1 1.33(5)
O3 H3 0.8400
O3 C9 1.426(3)
O4 C10 1.238(3)
O5A H5A 0.8400
O5A C12A 1.552(14)
O5 H5 0.8400
O5 C12 1.411(4)
N1 C7 1.328(3)
N1 C8 1.462(2)
N1 H1A 0.83(3)
N2 C10 1.347(3)
N2 C11 1.438(3)
N2 C11A 1.619(8)
N2 H2 1.14(4)
C1 C2 1.409(2)
C1 C6 1.408(2)
C2 C3 1.395(2)
C2 C10 1.491(2)
C3 C4 1.398(2)
C3 H3A 0.97(2)
C4 C5 1.387(2)
C4 C13 1.531(2)
C5 C6 1.402(2)
C5 H5B 0.98(2)
C6 C7 1.491(2)
C8 C9 1.496(3)
C8 H8A 0.94(3)
C8 H8B 0.94(3)
C9 H9A 0.95(2)
C9 H9B 1.01(3)
C11 H11B 0.9900
C11 H11A 0.9900
C11 C12 1.537(4)
C11A H11D 0.9900
C11A H11C 0.9900
C11A C12A 1.385(15)
C12 H12B 0.9900
C12 H12A 0.9900
C12A H12D 0.9900
C12A H12C 0.9900
C13 C14 1.518(3)
C13 C14A 1.525(8)
C13 C15 1.550(3)
C13 C15A 1.475(10)
C13 C16 1.553(3)
C13 C16A 1.511(9)
C14 H14A 0.9800
C14 H14B 0.9800
C14 H14C 0.9800
C14A H14F 0.9800
C14A H14D 0.9800
C14A H14E 0.9800
C15 H15C 0.9800
C15 H15A 0.9800
C15 H15B 0.9800
C15A H15F 0.9800
C15A H15E 0.9800
C15A H15D 0.9800
C16 H16A 0.9800
C16 H16C 0.9800
C16 H16B 0.9800
C16A H16D 0.9800
C16A H16F 0.9800
C16A H16E 0.9800

loop_
_geom_hbond_atom_site_label_D
_geom_hbond_atom_site_label_H
_geom_hbond_atom_site_label_A
_geom_hbond_distance_DH
_geom_hbond_distance_HA
_geom_hbond_distance_DA
_geom_hbond_angle_DHA
_geom_hbond_site_symmetry_A
O1 H1 O2 1.15(5) 1.33(5) 2.449(2) 163(4) .
O3 H3 O4 0.84 1.85 2.673(2) 164.5 3_666
O5 H5 O3 0.84 1.95 2.780(3) 168.9 4_576
N1 H1A O5A 0.83(3) 2.30(3) 3.087(8) 158(2) 3_566
N1 H1A O5 0.83(3) 2.04(3) 2.809(3) 154(2) 3_566
N2 H2 O1 1.14(4) 1.69(4) 2.637(2) 137(4) .
